data_1511868
loop_
_publ_author_name
'Feng, Xing'
'Hu, Jian-Yong'
'Iwanaga, Fumitaka'
'Seto, Nobuyuki'
'Redshaw, Carl'
'Elsegood, Mark R. J.'
'Yamato, Takehiko'

_publ_section_title
;
 Blue-emitting butterfly-shaped 1,3,5,9-tetraarylpyrenes: synthesis,
 crystal structures, and photophysical properties.
;
_journal_issue 6
_journal_name_full 'Organic letters'
_journal_page_first 1318
_journal_page_last 1321
_journal_paper_doi 10.1021/ol4002653
_journal_volume 15
_journal_year 2013
_chemical_formula_moiety 'C44 H34 O4, C H Cl3'
_chemical_formula_sum 'C45 H35 Cl3 O4'
_chemical_formula_weight 746.13
_space_group_IT_number 14
_symmetry_cell_setting monoclinic
_symmetry_Int_Tables_number 14
_symmetry_space_group_name_Hall '-P 2ybc'
_symmetry_space_group_name_H-M 'P 1 21/c 1'
_atom_sites_solution_hydrogens geom
_atom_sites_solution_primary direct
_atom_sites_solution_secondary difmap
_cell_angle_alpha 90.0000
_cell_angle_beta 95.169(15)
_cell_angle_gamma 90.0000
_cell_formula_units_Z 4
_cell_length_a 14.076(3)
_cell_length_b 9.7666(19)
_cell_length_c 26.439(5)
_cell_measurement_reflns_used 28944
_cell_measurement_temperature 113
_cell_measurement_theta_max 68.28
_cell_measurement_theta_min 3.15
_cell_volume 3619.9(13)
_computing_cell_refinement 'RAPID AUTO'
_computing_data_collection 'RAPID AUTO (Rigaku, ????)'
_computing_data_reduction 'RAPID AUTO'
_computing_molecular_graphics 'CrystalStructure 4.0'
_computing_publication_material 'CrystalStructure 4.0 (Rigaku, 2010)'
_computing_structure_refinement 'SHELXL97 (Sheldrick, 2008)'
_computing_structure_solution 'Il Milione (Burla, et al., 2007)'
_diffrn_ambient_temperature 113
_diffrn_detector_area_resol_mean 5.000
_diffrn_measured_fraction_theta_full 0.989
_diffrn_measured_fraction_theta_max 0.989
_diffrn_measurement_device_type 'Rigaku R-AXIS RAPID'
_diffrn_measurement_method \w
_diffrn_radiation_type 'Cu K\a'
_diffrn_radiation_wavelength 1.54187
_diffrn_reflns_av_R_equivalents 0.0362
_diffrn_reflns_limit_h_max 16
_diffrn_reflns_limit_h_min -16
_diffrn_reflns_limit_k_max 11
_diffrn_reflns_limit_k_min -11
_diffrn_reflns_limit_l_max 31
_diffrn_reflns_limit_l_min -31
_diffrn_reflns_number 35591
_diffrn_reflns_theta_full 68.25
_diffrn_reflns_theta_max 68.25
_diffrn_standards_number 0
_exptl_absorpt_coefficient_mu 2.653
_exptl_absorpt_correction_T_max 0.727
_exptl_absorpt_correction_T_min 0.534
_exptl_absorpt_correction_type multi-scan
_exptl_absorpt_process_details 'ABSCOR (Rigaku, 1995)'
_exptl_crystal_colour yellow
_exptl_crystal_density_diffrn 1.369
_exptl_crystal_density_method 'not measured'
_exptl_crystal_description prism
_exptl_crystal_F_000 1552.00
_exptl_crystal_size_max 0.200
_exptl_crystal_size_mid 0.150
_exptl_crystal_size_min 0.120
_refine_diff_density_max 1.050
_refine_diff_density_min -0.580
_refine_ls_extinction_method none
_refine_ls_goodness_of_fit_ref 1.096
_refine_ls_hydrogen_treatment constr
_refine_ls_number_parameters 473
_refine_ls_number_reflns 6558
_refine_ls_number_restraints 0
_refine_ls_R_factor_gt 0.0578
_refine_ls_shift/su_max 0.000
_refine_ls_structure_factor_coef Fsqd
_refine_ls_weighting_details 'w = 1/[\s^2^(Fo^2^)+(0.1103P)^2^+0.0000P] where P=(Fo^2^+2Fc^2^)/3'
_refine_ls_weighting_scheme calc
_refine_ls_wR_factor_ref 0.1852
_reflns_number_gt 4612
_reflns_number_total 6558
_reflns_threshold_expression F^2^>2.0\s(F^2^)
_cod_data_source_file ol4002653_si_001.cif
_cod_data_source_block 6
_cod_original_cell_volume 3619.8(13)
_cod_database_code 1511868

loop_
_symmetry_equiv_pos_site_id
_symmetry_equiv_pos_as_xyz
1 +X,+Y,+Z
2 -X,1/2+Y,1/2-Z
3 -X,-Y,-Z
4 +X,1/2-Y,1/2+Z

loop_
_atom_site_label
_atom_site_type_symbol
_atom_site_fract_x
_atom_site_fract_y
_atom_site_fract_z
_atom_site_U_iso_or_equiv
_atom_site_adp_type
_atom_site_occupancy
_atom_site_symmetry_multiplicity
_atom_site_calc_flag
_atom_site_refinement_flags
Cl1 Cl 0.18755(7) 0.16103(10) 0.31461(4) 0.0491(3) Uani 1.0 4 d .
Cl2 Cl 0.20680(8) 0.15013(13) 0.20636(4) 0.0631(4) Uani 1.0 4 d .
Cl3 Cl 0.36912(8) 0.21502(15) 0.27588(4) 0.0700(4) Uani 1.0 4 d .
O1 O 1.57039(15) 0.5652(2) 0.42340(9) 0.0309(6) Uani 1.0 4 d .
O2 O 0.84522(16) 0.2350(3) 0.20047(7) 0.0314(6) Uani 1.0 4 d .
O3 O 1.08443(14) 0.0235(3) 0.60037(8) 0.0272(6) Uani 1.0 4 d .
O4 O 0.61300(18) 0.3183(3) 0.21609(8) 0.0377(7) Uani 1.0 4 d .
C1 C 1.1225(3) 0.4468(3) 0.39202(11) 0.0216(7) Uani 1.0 4 d .
C2 C 1.1758(2) 0.4793(3) 0.43766(11) 0.0194(7) Uani 1.0 4 d .
C3 C 1.1275(3) 0.4941(3) 0.48239(11) 0.0197(7) Uani 1.0 4 d .
C4 C 1.1762(3) 0.5112(3) 0.53130(11) 0.0217(7) Uani 1.0 4 d .
C5 C 0.8711(2) 0.4684(3) 0.42659(11) 0.0202(7) Uani 1.0 4 d .
C6 C 0.9738(3) 0.4617(3) 0.43004(11) 0.0201(7) Uani 1.0 4 d .
C7 C 1.0243(3) 0.4336(3) 0.38710(11) 0.0204(7) Uani 1.0 4 d .
C8 C 1.0251(2) 0.4888(3) 0.47787(10) 0.0186(7) Uani 1.0 4 d .
C9 C 1.2806(2) 0.4991(3) 0.43765(11) 0.0208(7) Uani 1.0 4 d .
C10 C 1.3373(3) 0.4072(4) 0.41281(11) 0.0249(7) Uani 1.0 4 d .
C11 C 1.4325(3) 0.4290(3) 0.40934(12) 0.0274(8) Uani 1.0 4 d .
C12 C 1.4764(3) 0.5481(3) 0.43109(12) 0.0237(7) Uani 1.0 4 d .
C13 C 1.4231(3) 0.6400(3) 0.45662(11) 0.0236(7) Uani 1.0 4 d .
C14 C 1.3269(3) 0.6135(3) 0.45969(11) 0.0247(7) Uani 1.0 4 d .
C15 C 1.6123(3) 0.6932(4) 0.43964(14) 0.0353(9) Uani 1.0 4 d .
C16 C 0.9758(2) 0.3870(3) 0.33746(11) 0.0205(7) Uani 1.0 4 d .
C17 C 0.9069(2) 0.2832(3) 0.33498(11) 0.0225(7) Uani 1.0 4 d .
C18 C 0.8659(3) 0.2345(3) 0.28905(11) 0.0235(7) Uani 1.0 4 d .
C19 C 0.8919(3) 0.2897(4) 0.24370(11) 0.0251(8) Uani 1.0 4 d .
C20 C 0.9614(3) 0.3912(4) 0.24450(11) 0.0257(8) Uani 1.0 4 d .
C21 C 1.0025(3) 0.4390(4) 0.29155(11) 0.0263(8) Uani 1.0 4 d .
C22 C 0.8734(3) 0.2824(4) 0.15311(12) 0.0377(9) Uani 1.0 4 d .
C23 C 0.7072(2) 0.0855(3) 0.44293(10) 0.0197(7) Uani 1.0 4 d .
C24 C 0.7168(2) 0.0417(3) 0.49346(10) 0.0178(7) Uani 1.0 4 d .
C25 C 0.6336(2) 0.0089(3) 0.51724(10) 0.0171(7) Uani 1.0 4 d .
C26 C 0.6351(2) -0.0244(3) 0.57018(10) 0.0185(7) Uani 1.0 4 d .
C27 C 0.4449(2) 0.0557(3) 0.40811(10) 0.0197(7) Uani 1.0 4 d .
C28 C 0.5368(2) 0.0553(3) 0.43619(10) 0.0177(7) Uani 1.0 4 d .
C29 C 0.6213(2) 0.0930(3) 0.41428(10) 0.0194(7) Uani 1.0 4 d .
C30 C 0.5429(2) 0.0156(3) 0.48824(10) 0.0165(7) Uani 1.0 4 d .
C31 C 0.8150(2) 0.0345(3) 0.52037(10) 0.0202(7) Uani 1.0 4 d .
C32 C 0.8786(2) 0.1438(3) 0.51715(11) 0.0205(7) Uani 1.0 4 d .
C33 C 0.9681(2) 0.1445(3) 0.54205(11) 0.0212(7) Uani 1.0 4 d .
C34 C 0.9985(2) 0.0320(3) 0.57214(11) 0.0210(7) Uani 1.0 4 d .
C35 C 0.9378(2) -0.0814(3) 0.57461(11) 0.0232(7) Uani 1.0 4 d .
C36 C 0.8483(2) -0.0806(3) 0.54912(11) 0.0207(7) Uani 1.0 4 d .
C37 C 1.1443(3) 0.1425(4) 0.60107(13) 0.0325(8) Uani 1.0 4 d .
C38 C 0.6182(2) 0.1454(3) 0.36071(11) 0.0210(7) Uani 1.0 4 d .
C39 C 0.6312(3) 0.2855(4) 0.35306(11) 0.0246(8) Uani 1.0 4 d .
C40 C 0.6266(3) 0.3397(4) 0.30400(12) 0.0282(8) Uani 1.0 4 d .
C41 C 0.6141(3) 0.2534(4) 0.26240(11) 0.0266(8) Uani 1.0 4 d .
C42 C 0.6031(3) 0.1144(4) 0.26919(11) 0.0298(8) Uani 1.0 4 d .
C43 C 0.6044(3) 0.0615(4) 0.31854(12) 0.0283(8) Uani 1.0 4 d .
C44 C 0.6011(3) 0.2335(4) 0.17253(11) 0.0413(10) Uani 1.0 4 d .
C45 C 0.2623(3) 0.1207(4) 0.26758(14) 0.0435(10) Uani 1.0 4 d .
H1 H 1.1557 0.4331 0.3627 0.0260 Uiso 1.0 4 calc R
H4 H 1.2440 0.5083 0.5348 0.0261 Uiso 1.0 4 calc R
H5 H 0.8359 0.4584 0.3944 0.0242 Uiso 1.0 4 calc R
H10 H 1.3086 0.3271 0.3979 0.0298 Uiso 1.0 4 calc R
H11 H 1.4690 0.3644 0.3924 0.0329 Uiso 1.0 4 calc R
H13 H 1.4519 0.7198 0.4718 0.0283 Uiso 1.0 4 calc R
H14 H 1.2909 0.6763 0.4777 0.0297 Uiso 1.0 4 calc R
H15A H 1.6773 0.6987 0.4292 0.0423 Uiso 1.0 4 calc R
H15B H 1.6144 0.7000 0.4767 0.0423 Uiso 1.0 4 calc R
H15C H 1.5740 0.7685 0.4241 0.0423 Uiso 1.0 4 calc R
H17 H 0.8879 0.2454 0.3656 0.0270 Uiso 1.0 4 calc R
H18 H 0.8199 0.1632 0.2884 0.0281 Uiso 1.0 4 calc R
H20 H 0.9808 0.4276 0.2137 0.0309 Uiso 1.0 4 calc R
H21 H 1.0498 0.5085 0.2922 0.0315 Uiso 1.0 4 calc R
H22A H 0.8687 0.3824 0.1517 0.0452 Uiso 1.0 4 calc R
H22B H 0.8315 0.2426 0.1253 0.0452 Uiso 1.0 4 calc R
H22C H 0.9395 0.2547 0.1497 0.0452 Uiso 1.0 4 calc R
H23 H 0.7631 0.1114 0.4277 0.0237 Uiso 1.0 4 calc R
H26 H 0.6944 -0.0243 0.5905 0.0222 Uiso 1.0 4 calc R
H27 H 0.4403 0.0788 0.3731 0.0236 Uiso 1.0 4 calc R
H32 H 0.8588 0.2206 0.4968 0.0246 Uiso 1.0 4 calc R
H33 H 1.0092 0.2206 0.5390 0.0254 Uiso 1.0 4 calc R
H35 H 0.9588 -0.1593 0.5940 0.0278 Uiso 1.0 4 calc R
H36 H 0.8082 -0.1584 0.5509 0.0249 Uiso 1.0 4 calc R
H37A H 1.1619 0.1608 0.5667 0.0390 Uiso 1.0 4 calc R
H37B H 1.2021 0.1266 0.6239 0.0390 Uiso 1.0 4 calc R
H37C H 1.1097 0.2214 0.6132 0.0390 Uiso 1.0 4 calc R
H39 H 0.6434 0.3444 0.3815 0.0296 Uiso 1.0 4 calc R
H40 H 0.6320 0.4357 0.2992 0.0339 Uiso 1.0 4 calc R
H42 H 0.5946 0.0551 0.2407 0.0358 Uiso 1.0 4 calc R
H43 H 0.5957 -0.0340 0.3231 0.0339 Uiso 1.0 4 calc R
H44A H 0.6083 0.2885 0.1421 0.0496 Uiso 1.0 4 calc R
H44B H 0.5374 0.1922 0.1701 0.0496 Uiso 1.0 4 calc R
H44C H 0.6495 0.1610 0.1752 0.0496 Uiso 1.0 4 calc R
H45 H 0.2786 0.0212 0.2706 0.0522 Uiso 1.0 4 calc R

loop_
_atom_site_aniso_label
_atom_site_aniso_U_11
_atom_site_aniso_U_22
_atom_site_aniso_U_33
_atom_site_aniso_U_12
_atom_site_aniso_U_13
_atom_site_aniso_U_23
Cl1 0.0532(7) 0.0516(7) 0.0443(6) -0.0057(5) 0.0138(5) -0.0146(5)
Cl2 0.0636(8) 0.0872(9) 0.0364(6) -0.0100(7) -0.0074(5) 0.0099(5)
Cl3 0.0426(7) 0.1122(11) 0.0539(7) -0.0129(7) -0.0022(6) 0.0215(7)
O1 0.0187(13) 0.0251(13) 0.0495(15) -0.0031(10) 0.0070(11) -0.0081(11)
O2 0.0392(15) 0.0348(14) 0.0195(11) -0.0037(12) -0.0015(10) -0.0023(10)
O3 0.0167(13) 0.0297(13) 0.0339(13) -0.0007(10) -0.0049(10) 0.0007(10)
O4 0.0531(17) 0.0395(15) 0.0217(12) 0.0024(13) 0.0095(11) 0.0081(10)
C1 0.0240(18) 0.0193(16) 0.0223(15) -0.0002(14) 0.0057(13) 0.0017(12)
C2 0.0190(17) 0.0149(15) 0.0249(16) 0.0027(13) 0.0051(13) 0.0003(12)
C3 0.0229(18) 0.0136(15) 0.0232(16) 0.0021(13) 0.0050(13) 0.0005(12)
C4 0.0198(18) 0.0204(16) 0.0249(16) 0.0003(13) 0.0013(13) 0.0020(13)
C5 0.0159(17) 0.0214(16) 0.0227(16) 0.0019(13) -0.0010(13) 0.0002(12)
C6 0.0238(18) 0.0161(15) 0.0203(15) 0.0004(13) 0.0019(13) 0.0028(12)
C7 0.0228(18) 0.0185(16) 0.0202(15) 0.0001(13) 0.0034(13) 0.0019(12)
C8 0.0198(18) 0.0123(14) 0.0242(16) 0.0000(12) 0.0052(13) 0.0023(12)
C9 0.0212(18) 0.0194(16) 0.0220(15) 0.0009(13) 0.0033(13) 0.0019(12)
C10 0.0228(19) 0.0222(17) 0.0297(17) -0.0034(14) 0.0035(14) -0.0068(13)
C11 0.0251(19) 0.0196(17) 0.0393(19) -0.0001(14) 0.0123(15) -0.0074(14)
C12 0.0188(18) 0.0227(17) 0.0298(17) -0.0004(14) 0.0040(13) 0.0015(13)
C13 0.0211(18) 0.0215(17) 0.0278(17) -0.0016(14) 0.0001(14) -0.0035(13)
C14 0.0261(19) 0.0230(17) 0.0261(16) 0.0045(14) 0.0083(14) -0.0051(13)
C15 0.023(2) 0.0248(19) 0.059(3) -0.0037(15) 0.0073(17) -0.0003(17)
C16 0.0188(17) 0.0213(16) 0.0217(15) 0.0030(13) 0.0034(13) 0.0012(13)
C17 0.0212(18) 0.0255(17) 0.0213(16) 0.0029(14) 0.0049(13) 0.0051(13)
C18 0.0216(18) 0.0238(17) 0.0251(16) 0.0005(14) 0.0021(13) 0.0016(13)
C19 0.028(2) 0.0265(18) 0.0206(16) 0.0045(15) -0.0015(14) -0.0052(13)
C20 0.030(2) 0.0282(18) 0.0200(16) 0.0017(15) 0.0052(14) 0.0032(13)
C21 0.0272(19) 0.0268(18) 0.0255(16) -0.0022(15) 0.0060(14) 0.0010(13)
C22 0.058(3) 0.032(2) 0.0219(17) -0.0004(18) 0.0031(17) -0.0021(15)
C23 0.0185(17) 0.0182(16) 0.0236(15) -0.0000(13) 0.0080(13) 0.0010(12)
C24 0.0177(17) 0.0169(15) 0.0190(15) 0.0003(13) 0.0016(12) -0.0011(12)
C25 0.0189(17) 0.0134(14) 0.0192(15) 0.0017(12) 0.0034(12) -0.0007(11)
C26 0.0171(17) 0.0200(16) 0.0181(15) 0.0014(13) -0.0003(12) -0.0010(12)
C27 0.0226(18) 0.0211(16) 0.0149(14) 0.0022(13) -0.0011(12) 0.0010(12)
C28 0.0204(17) 0.0139(15) 0.0195(15) 0.0026(13) 0.0058(12) -0.0008(11)
C29 0.0215(17) 0.0172(15) 0.0199(15) 0.0004(13) 0.0046(13) -0.0009(12)
C30 0.0172(17) 0.0151(15) 0.0171(14) -0.0018(12) 0.0013(12) -0.0016(11)
C31 0.0201(17) 0.0222(16) 0.0193(15) 0.0029(13) 0.0074(13) 0.0003(12)
C32 0.0208(18) 0.0191(16) 0.0226(16) 0.0014(13) 0.0067(13) 0.0009(12)
C33 0.0187(18) 0.0215(16) 0.0241(16) -0.0039(13) 0.0059(13) -0.0011(12)
C34 0.0153(17) 0.0258(17) 0.0223(15) 0.0010(14) 0.0042(13) -0.0039(13)
C35 0.0230(19) 0.0199(16) 0.0272(16) 0.0043(14) 0.0050(14) 0.0041(13)
C36 0.0164(17) 0.0214(17) 0.0248(16) -0.0019(13) 0.0043(13) 0.0020(13)
C37 0.025(2) 0.032(2) 0.040(2) -0.0056(16) -0.0004(16) -0.0069(15)
C38 0.0156(17) 0.0257(17) 0.0223(16) 0.0008(13) 0.0058(13) 0.0009(13)
C39 0.0228(19) 0.0279(18) 0.0245(16) 0.0008(14) 0.0092(14) 0.0018(13)
C40 0.031(2) 0.0259(18) 0.0295(18) 0.0012(15) 0.0125(15) 0.0055(14)
C41 0.0237(19) 0.0336(19) 0.0230(17) 0.0026(15) 0.0055(14) 0.0078(14)
C42 0.034(2) 0.036(2) 0.0198(16) -0.0008(16) 0.0022(14) -0.0026(14)
C43 0.034(2) 0.0254(18) 0.0256(17) -0.0024(15) 0.0044(15) -0.0001(13)
C44 0.055(3) 0.051(3) 0.0171(17) -0.002(2) 0.0010(16) 0.0053(16)
C45 0.050(3) 0.041(3) 0.040(3) 0.001(2) 0.0097(19) -0.0044(18)

loop_
_atom_type_symbol
_atom_type_description
_atom_type_scat_dispersion_real
_atom_type_scat_dispersion_imag
_atom_type_scat_source
C C 0.018 0.009
;
International Tables for Crystallography
(1992, Vol. C, Tables 4.2.6.8 and 6.1.1.4)
;
H H 0.000 0.000
;
International Tables for Crystallography
(1992, Vol. C, Table 6.1.1.4)
;
O O 0.049 0.032
;
International Tables for Crystallography
(1992, Vol. C, Tables 4.2.6.8 and 6.1.1.4)
;
Cl Cl 0.364 0.702
;
International Tables for Crystallography
(1992, Vol. C, Tables 4.2.6.8 and 6.1.1.4)
;

loop_
_geom_angle_atom_site_label_1
_geom_angle_atom_site_label_2
_geom_angle_atom_site_label_3
_geom_angle
_geom_angle_publ_flag
_geom_angle_site_symmetry_1
_geom_angle_site_symmetry_3
C12 O1 C15 116.1(3) yes . .
C19 O2 C22 117.0(3) yes . .
C34 O3 C37 116.6(3) yes . .
C41 O4 C44 116.4(3) yes . .
C2 C1 C7 123.8(3) yes . .
C1 C2 C3 118.7(3) yes . .
C1 C2 C9 118.9(3) yes . .
C3 C2 C9 122.3(3) yes . .
C2 C3 C4 122.8(3) yes . .
C2 C3 C8 118.6(3) yes . .
C4 C3 C8 118.7(3) yes . .
C3 C4 C5 122.0(3) yes . 3_766
C4 C5 C6 121.1(3) yes 3_766 .
C5 C6 C7 121.9(3) yes . .
C5 C6 C8 118.2(3) yes . .
C7 C6 C8 119.8(3) yes . .
C1 C7 C6 118.3(3) yes . .
C1 C7 C16 119.0(3) yes . .
C6 C7 C16 122.7(3) yes . .
C3 C8 C6 120.4(3) yes . .
C3 C8 C8 119.4(3) yes . 3_766
C6 C8 C8 120.3(3) yes . 3_766
C2 C9 C10 121.5(3) yes . .
C2 C9 C14 122.0(3) yes . .
C10 C9 C14 116.4(3) yes . .
C9 C10 C11 122.2(3) yes . .
C10 C11 C12 119.6(3) yes . .
O1 C12 C11 115.6(3) yes . .
O1 C12 C13 124.6(3) yes . .
C11 C12 C13 119.8(3) yes . .
C12 C13 C14 118.8(3) yes . .
C9 C14 C13 123.2(3) yes . .
C7 C16 C17 121.4(3) yes . .
C7 C16 C21 121.0(3) yes . .
C17 C16 C21 117.5(3) yes . .
C16 C17 C18 121.5(3) yes . .
C17 C18 C19 120.1(3) yes . .
O2 C19 C18 115.0(3) yes . .
O2 C19 C20 124.9(3) yes . .
C18 C19 C20 120.1(3) yes . .
C19 C20 C21 118.9(3) yes . .
C16 C21 C20 121.9(3) yes . .
C24 C23 C29 123.3(3) yes . .
C23 C24 C25 118.8(3) yes . .
C23 C24 C31 118.3(3) yes . .
C25 C24 C31 122.9(3) yes . .
C24 C25 C26 123.0(3) yes . .
C24 C25 C30 119.1(3) yes . .
C26 C25 C30 117.8(3) yes . .
C25 C26 C27 121.9(3) yes . 3_656
C26 C27 C28 122.0(3) yes 3_656 .
C27 C28 C29 122.6(3) yes . .
C27 C28 C30 118.3(3) yes . .
C29 C28 C30 119.1(3) yes . .
C23 C29 C28 119.5(3) yes . .
C23 C29 C38 119.2(3) yes . .
C28 C29 C38 121.3(3) yes . .
C25 C30 C28 120.2(3) yes . .
C25 C30 C30 120.1(3) yes . 3_656
C28 C30 C30 119.7(3) yes . 3_656
C24 C31 C32 120.2(3) yes . .
C24 C31 C36 122.7(3) yes . .
C32 C31 C36 117.1(3) yes . .
C31 C32 C33 122.7(3) yes . .
C32 C33 C34 119.4(3) yes . .
O3 C34 C33 124.6(3) yes . .
O3 C34 C35 116.1(3) yes . .
C33 C34 C35 119.3(3) yes . .
C34 C35 C36 120.5(3) yes . .
C31 C36 C35 120.9(3) yes . .
C29 C38 C39 118.4(3) yes . .
C29 C38 C43 123.3(3) yes . .
C39 C38 C43 118.3(3) yes . .
C38 C39 C40 120.6(3) yes . .
C39 C40 C41 120.0(3) yes . .
O4 C41 C40 114.6(3) yes . .
O4 C41 C42 125.1(3) yes . .
C40 C41 C42 120.2(3) yes . .
C41 C42 C43 119.4(3) yes . .
C38 C43 C42 121.4(3) yes . .
Cl1 C45 Cl2 111.9(3) yes . .
Cl1 C45 Cl3 110.9(2) yes . .
Cl2 C45 Cl3 109.5(3) yes . .
C2 C1 H1 118.113 no . .
C7 C1 H1 118.104 no . .
C3 C4 H4 119.003 no . .
C5 C4 H4 119.004 no 3_766 .
C4 C5 H5 119.449 no 3_766 .
C6 C5 H5 119.449 no . .
C9 C10 H10 118.875 no . .
C11 C10 H10 118.877 no . .
C10 C11 H11 120.174 no . .
C12 C11 H11 120.187 no . .
C12 C13 H13 120.608 no . .
C14 C13 H13 120.620 no . .
C9 C14 H14 118.424 no . .
C13 C14 H14 118.415 no . .
O1 C15 H15A 109.460 no . .
O1 C15 H15B 109.476 no . .
O1 C15 H15C 109.465 no . .
H15A C15 H15B 109.479 no . .
H15A C15 H15C 109.464 no . .
H15B C15 H15C 109.484 no . .
C16 C17 H17 119.225 no . .
C18 C17 H17 119.227 no . .
C17 C18 H18 119.947 no . .
C19 C18 H18 119.933 no . .
C19 C20 H20 120.557 no . .
C21 C20 H20 120.571 no . .
C16 C21 H21 119.063 no . .
C20 C21 H21 119.067 no . .
O2 C22 H22A 109.477 no . .
O2 C22 H22B 109.472 no . .
O2 C22 H22C 109.466 no . .
H22A C22 H22B 109.474 no . .
H22A C22 H22C 109.468 no . .
H22B C22 H22C 109.470 no . .
C24 C23 H23 118.337 no . .
C29 C23 H23 118.353 no . .
C25 C26 H26 119.063 no . .
C27 C26 H26 119.030 no 3_656 .
C26 C27 H27 118.990 no 3_656 .
C28 C27 H27 118.989 no . .
C31 C32 H32 118.635 no . .
C33 C32 H32 118.634 no . .
C32 C33 H33 120.323 no . .
C34 C33 H33 120.314 no . .
C34 C35 H35 119.747 no . .
C36 C35 H35 119.759 no . .
C31 C36 H36 119.553 no . .
C35 C36 H36 119.559 no . .
O3 C37 H37A 109.480 no . .
O3 C37 H37B 109.470 no . .
O3 C37 H37C 109.466 no . .
H37A C37 H37B 109.476 no . .
H37A C37 H37C 109.477 no . .
H37B C37 H37C 109.460 no . .
C38 C39 H39 119.681 no . .
C40 C39 H39 119.697 no . .
C39 C40 H40 120.015 no . .
C41 C40 H40 120.028 no . .
C41 C42 H42 120.294 no . .
C43 C42 H42 120.269 no . .
C38 C43 H43 119.282 no . .
C42 C43 H43 119.292 no . .
O4 C44 H44A 109.470 no . .
O4 C44 H44B 109.474 no . .
O4 C44 H44C 109.464 no . .
H44A C44 H44B 109.475 no . .
H44A C44 H44C 109.475 no . .
H44B C44 H44C 109.469 no . .
Cl1 C45 H45 108.160 no . .
Cl2 C45 H45 108.156 no . .
Cl3 C45 H45 108.157 no . .

loop_
_geom_bond_atom_site_label_1
_geom_bond_atom_site_label_2
_geom_bond_distance
_geom_bond_publ_flag
_geom_bond_site_symmetry_2
Cl1 C45 1.745(5) yes .
Cl2 C45 1.756(4) yes .
Cl3 C45 1.760(4) yes .
O1 C12 1.367(4) yes .
O1 C15 1.431(4) yes .
O2 C19 1.374(4) yes .
O2 C22 1.425(4) yes .
O3 C34 1.366(4) yes .
O3 C37 1.435(4) yes .
O4 C41 1.377(4) yes .
O4 C44 1.416(4) yes .
C1 C2 1.398(4) yes .
C1 C7 1.384(5) yes .
C2 C3 1.424(5) yes .
C2 C9 1.488(5) yes .
C3 C4 1.418(4) yes .
C3 C8 1.436(5) yes .
C4 C5 1.363(5) yes 3_766
C5 C6 1.442(5) yes .
C6 C7 1.419(5) yes .
C6 C8 1.423(4) yes .
C7 C16 1.494(4) yes .
C8 C8 1.438(4) yes 3_766
C9 C10 1.403(5) yes .
C9 C14 1.394(5) yes .
C10 C11 1.368(5) yes .
C11 C12 1.415(5) yes .
C12 C13 1.383(5) yes .
C13 C14 1.388(5) yes .
C16 C17 1.401(5) yes .
C16 C21 1.398(5) yes .
C17 C18 1.381(4) yes .
C18 C19 1.393(5) yes .
C19 C20 1.392(5) yes .
C20 C21 1.403(4) yes .
C23 C24 1.398(4) yes .
C23 C29 1.371(4) yes .
C24 C25 1.415(5) yes .
C24 C31 1.498(4) yes .
C25 C26 1.435(4) yes .
C25 C30 1.431(4) yes .
C26 C27 1.344(5) yes 3_656
C27 C28 1.433(4) yes .
C28 C29 1.418(5) yes .
C28 C30 1.425(4) yes .
C29 C38 1.503(4) yes .
C30 C30 1.439(4) yes 3_656
C31 C32 1.401(5) yes .
C31 C36 1.413(4) yes .
C32 C33 1.367(4) yes .
C33 C34 1.401(5) yes .
C34 C35 1.403(5) yes .
C35 C36 1.374(4) yes .
C38 C39 1.398(5) yes .
C38 C43 1.383(5) yes .
C39 C40 1.397(5) yes .
C40 C41 1.384(5) yes .
C41 C42 1.380(5) yes .
C42 C43 1.402(5) yes .
C1 H1 0.950 no .
C4 H4 0.950 no .
C5 H5 0.950 no .
C10 H10 0.950 no .
C11 H11 0.950 no .
C13 H13 0.950 no .
C14 H14 0.950 no .
C15 H15A 0.980 no .
C15 H15B 0.980 no .
C15 H15C 0.980 no .
C17 H17 0.950 no .
C18 H18 0.950 no .
C20 H20 0.950 no .
C21 H21 0.950 no .
C22 H22A 0.980 no .
C22 H22B 0.980 no .
C22 H22C 0.980 no .
C23 H23 0.950 no .
C26 H26 0.950 no .
C27 H27 0.950 no .
C32 H32 0.950 no .
C33 H33 0.950 no .
C35 H35 0.950 no .
C36 H36 0.950 no .
C37 H37A 0.980 no .
C37 H37B 0.980 no .
C37 H37C 0.980 no .
C39 H39 0.950 no .
C40 H40 0.950 no .
C42 H42 0.950 no .
C43 H43 0.950 no .
C44 H44A 0.980 no .
C44 H44B 0.980 no .
C44 H44C 0.980 no .
C45 H45 1.000 no .

loop_
_geom_contact_atom_site_label_1
_geom_contact_atom_site_label_2
_geom_contact_distance
_geom_contact_publ_flag
_geom_contact_site_symmetry_2
C1 C8 2.786(5) no .
C1 C10 3.048(5) no .
C1 C21 3.018(4) no .
C2 C6 2.837(5) no .
C3 C6 2.859(5) no 3_766
C3 C7 2.854(4) no .
C3 C14 3.147(5) no .
C4 C8 2.823(5) no 3_766
C4 C9 2.993(5) no .
C4 C14 3.131(5) no .
C5 C8 2.832(4) no 3_766
C5 C16 2.997(5) no .
C5 C17 3.100(5) no .
C6 C17 3.133(4) no .
C9 C12 2.817(5) no .
C10 C13 2.779(5) no .
C11 C14 2.754(5) no .
C13 C15 2.789(5) no .
C16 C19 2.814(4) no .
C17 C20 2.785(5) no .
C18 C21 2.769(5) no .
C20 C22 2.822(5) no .
C23 C30 2.785(5) no .
C23 C32 3.023(4) no .
C23 C39 3.186(4) no .
C23 C43 3.480(4) no .
C24 C28 2.836(4) no .
C25 C28 2.863(5) no 3_656
C25 C29 2.834(4) no .
C25 C36 3.185(5) no .
C26 C30 2.824(4) no 3_656
C26 C31 3.012(5) no .
C26 C36 3.148(5) no .
C27 C30 2.818(4) no 3_656
C27 C38 2.973(5) no .
C27 C43 3.408(5) no .
C28 C39 3.490(5) no .
C28 C43 3.334(5) no .
C31 C34 2.812(4) no .
C32 C35 2.759(4) no .
C33 C36 2.787(5) no .
C33 C37 2.809(5) no .
C38 C41 2.801(5) no .
C39 C42 2.776(5) no .
C40 C43 2.765(5) no .
C42 C44 2.806(5) no .
Cl2 C37 3.491(4) no 4_454
Cl3 C41 3.519(4) no .
Cl3 C42 3.456(4) no .
O1 C39 3.456(4) no 1_655
O2 O4 3.429(4) no .
O2 C21 3.594(4) no 2_745
O2 C44 3.448(5) no .
O3 C17 3.445(4) no 3_756
O3 C23 3.413(4) no 3_756
O3 C32 3.589(4) no 3_756
O4 O2 3.429(4) no .
O4 C45 3.443(5) no 2_655
C1 C22 3.490(5) no 2_755
C3 C32 3.538(4) no 3_766
C11 C39 3.571(5) no 1_655
C12 C44 3.381(5) no 2_755
C13 C44 3.521(5) no 2_755
C15 C30 3.570(5) no 1_665
C17 O3 3.445(4) no 3_756
C18 C40 3.577(5) no .
C18 C41 3.555(5) no .
C21 O2 3.594(4) no 2_755
C22 C1 3.490(5) no 2_745
C22 C33 3.408(5) no 4_554
C22 C34 3.413(5) no 4_554
C23 O3 3.413(4) no 3_756
C23 C37 3.334(5) no 3_756
C30 C15 3.570(5) no 1_445
C32 O3 3.589(4) no 3_756
C32 C3 3.538(4) no 3_766
C32 C34 3.500(5) no 3_756
C33 C22 3.408(5) no 4_555
C33 C34 3.544(5) no 3_756
C33 C35 3.519(5) no 3_756
C34 C22 3.413(5) no 4_555
C34 C32 3.500(5) no 3_756
C34 C33 3.544(5) no 3_756
C35 C33 3.519(5) no 3_756
C37 Cl2 3.491(4) no 4_655
C37 C23 3.334(5) no 3_756
C39 O1 3.456(4) no 1_455
C39 C11 3.571(5) no 1_455
C40 C18 3.577(5) no .
C41 Cl3 3.519(4) no .
C41 C18 3.555(5) no .
C42 Cl3 3.456(4) no .
C44 O2 3.448(5) no .
C44 C12 3.381(5) no 2_745
C44 C13 3.521(5) no 2_745
C45 O4 3.443(5) no 2_645
O1 H11 2.5185 no .
O1 H13 2.6613 no .
O2 H18 2.4838 no .
O2 H20 2.6797 no .
O3 H33 2.6741 no .
O3 H35 2.5079 no .
O4 H40 2.4714 no .
O4 H42 2.6698 no .
C1 H10 2.8599 no .
C1 H21 2.8085 no .
C2 H4 2.6750 no .
C2 H10 2.6764 no .
C2 H14 2.6715 no .
C3 H1 3.2794 no .
C3 H5 3.2840 no 3_766
C3 H14 2.9196 no .
C4 H14 2.7618 no .
C5 H17 2.7320 no .
C6 H1 3.2593 no .
C6 H4 3.2958 no 3_766
C6 H17 2.9078 no .
C7 H5 2.6866 no .
C7 H17 2.6816 no .
C7 H21 2.6681 no .
C8 H4 3.3100 no .
C8 H5 3.3152 no .
C9 H1 2.6088 no .
C9 H4 2.6671 no .
C9 H11 3.2806 no .
C9 H13 3.2983 no .
C10 H1 2.7825 no .
C10 H14 3.2366 no .
C11 H13 3.2845 no .
C12 H10 3.2610 no .
C12 H14 3.2363 no .
C12 H15A 3.1920 no .
C12 H15B 2.6469 no .
C12 H15C 2.5694 no .
C13 H11 3.2773 no .
C13 H15B 2.7594 no .
C13 H15C 2.6746 no .
C14 H4 2.6041 no .
C14 H10 3.2381 no .
C15 H13 2.4971 no .
C16 H1 2.5992 no .
C16 H5 2.6773 no .
C16 H18 3.2815 no .
C16 H20 3.3027 no .
C17 H5 2.5844 no .
C17 H21 3.2520 no .
C18 H5 3.5966 no .
C18 H20 3.2741 no .
C19 H17 3.2576 no .
C19 H21 3.2613 no .
C19 H22A 2.5877 no .
C19 H22B 3.2014 no .
C19 H22C 2.6538 no .
C20 H18 3.2700 no .
C20 H22A 2.6741 no .
C20 H22C 2.8314 no .
C21 H1 2.7319 no .
C21 H17 3.2525 no .
C22 H20 2.5348 no .
C23 H32 2.7878 no .
C23 H39 3.0948 no .
C24 H26 2.6908 no .
C24 H32 2.6494 no .
C24 H36 2.7249 no .
C25 H23 3.2723 no .
C25 H27 3.2820 no 3_656
C25 H36 3.0177 no .
C26 H36 2.8520 no .
C27 H43 3.3441 no .
C28 H23 3.2605 no .
C28 H26 3.2806 no 3_656
C28 H39 3.5645 no .
C28 H43 3.2913 no .
C29 H27 2.6824 no .
C29 H39 2.6316 no .
C29 H43 2.7059 no .
C30 H26 3.3119 no .
C30 H27 3.3085 no .
C31 H23 2.6038 no .
C31 H26 2.6859 no .
C31 H33 3.2825 no .
C31 H35 3.2804 no .
C32 H23 2.7649 no .
C32 H36 3.2625 no .
C33 H35 3.2774 no .
C33 H37A 2.7522 no .
C33 H37C 2.7203 no .
C34 H32 3.2433 no .
C34 H36 3.2668 no .
C34 H37A 2.6377 no .
C34 H37B 3.1987 no .
C34 H37C 2.5974 no .
C35 H26 3.5332 no .
C35 H33 3.2810 no .
C36 H26 2.5722 no .
C36 H32 3.2590 no .
C37 H33 2.5157 no .
C38 H23 2.5995 no .
C38 H27 2.6355 no .
C38 H40 3.2832 no .
C38 H42 3.2817 no .
C39 H23 3.0937 no .
C39 H27 3.4402 no .
C39 H43 3.2468 no .
C40 H42 3.2551 no .
C41 H39 3.2621 no .
C41 H43 3.2555 no .
C41 H44A 3.1925 no .
C41 H44B 2.6459 no .
C41 H44C 2.5655 no .
C42 H40 3.2527 no .
C42 H44B 2.8027 no .
C42 H44C 2.6645 no .
C43 H23 3.5204 no .
C43 H27 2.8361 no .
C43 H39 3.2467 no .
C44 H42 2.5139 no .
H1 H10 2.4915 no .
H1 H21 2.3958 no .
H4 H5 2.2907 no 3_766
H4 H14 2.3642 no .
H5 H17 2.3541 no .
H10 H11 2.3044 no .
H13 H14 2.3241 no .
H13 H15A 3.4669 no .
H13 H15B 2.2875 no .
H13 H15C 2.2716 no .
H17 H18 2.3193 no .
H20 H21 2.3480 no .
H20 H22A 2.2143 no .
H20 H22B 3.5005 no .
H20 H22C 2.4240 no .
H23 H32 2.4182 no .
H23 H39 3.0236 no .
H26 H27 2.2660 no 3_656
H26 H36 2.3840 no .
H27 H43 2.8744 no .
H32 H33 2.3023 no .
H33 H37A 2.2833 no .
H33 H37B 3.4857 no .
H33 H37C 2.3127 no .
H35 H36 2.3146 no .
H39 H40 2.3434 no .
H42 H43 2.3456 no .
H42 H44A 3.4807 no .
H42 H44B 2.3770 no .
H42 H44C 2.2143 no .
Cl1 H1 2.9965 no 1_455
Cl1 H10 3.1152 no 1_455
Cl1 H20 3.3247 no 2_645
Cl1 H22A 2.9914 no 2_645
Cl1 H26 3.1766 no 3_656
Cl1 H35 3.3120 no 3_656
Cl1 H36 3.5521 no 3_656
Cl2 H5 3.2681 no 2_645
Cl2 H37B 3.0810 no 4_454
Cl2 H37C 2.9843 no 4_454
Cl2 H40 3.1012 no 2_645
Cl3 H10 3.5810 no 1_455
Cl3 H11 3.5804 no 1_455
Cl3 H27 2.9852 no .
Cl3 H40 3.3732 no 2_645
Cl3 H42 3.3948 no 2_655
O1 H4 2.8362 no 3_866
O1 H39 2.6718 no 1_655
O1 H44B 3.0462 no 2_755
O2 H1 3.3882 no 2_745
O2 H21 2.6576 no 2_745
O2 H44A 3.5841 no .
O2 H44C 2.8680 no .
O2 H45 3.4170 no 2_655
O3 H17 2.7921 no 3_756
O3 H20 3.4820 no 4_555
O3 H22A 3.5570 no 4_555
O3 H22C 3.3221 no 4_555
O3 H23 2.6787 no 3_756
O4 H27 3.5036 no 2_655
O4 H43 3.3516 no 2_655
O4 H45 2.5067 no 2_655
C1 H22B 3.0042 no 2_755
C1 H22C 3.2934 no 2_755
C1 H35 3.0673 no 3_756
C1 H36 3.3015 no 3_756
C2 H22B 3.0606 no 2_755
C2 H32 3.4619 no 3_766
C2 H36 3.1542 no 3_756
C3 H32 2.8434 no 3_766
C3 H33 3.5493 no .
C3 H33 3.4044 no 3_766
C3 H36 3.5334 no 3_756
C4 H15A 3.0256 no 3_866
C4 H32 2.7554 no 3_766
C4 H37A 3.5580 no .
C4 H39 3.5630 no 3_766
C5 H15A 3.5416 no 1_455
C5 H32 3.0649 no .
C5 H33 3.5524 no 3_766
C5 H37C 3.2261 no 3_766
C5 H39 3.5320 no .
C6 H32 3.4352 no .
C6 H33 3.2133 no 3_766
C6 H35 3.1837 no 3_756
C6 H37C 3.4681 no 3_766
C7 H22C 3.3362 no 2_755
C7 H35 2.7321 no 3_756
C8 H32 3.5790 no .
C8 H32 3.3132 no 3_766
C8 H33 3.0967 no .
C8 H33 2.9069 no 3_766
C9 H15B 3.2390 no 3_866
C9 H22B 3.2319 no 2_755
C9 H36 3.5773 no 3_756
C9 H44C 3.5919 no 2_755
C10 H15B 3.1199 no 3_866
C10 H36 3.3730 no 3_756
C10 H44C 3.4171 no 2_755
C11 H15B 3.3851 no 3_866
C11 H27 3.5559 no 1_655
C11 H39 3.2288 no 1_655
C11 H44B 3.3710 no 2_755
C11 H44C 3.3171 no 2_755
C12 H39 3.4293 no 1_655
C12 H44A 3.2034 no 2_755
C12 H44B 3.0142 no 2_755
C12 H44C 3.3699 no 2_755
C13 H44A 2.9841 no 2_755
C13 H44B 3.4831 no 2_755
C13 H44C 3.5489 no 2_755
C14 H15B 3.5545 no 3_866
C14 H22B 3.2732 no 2_755
C14 H32 3.3650 no 3_766
C14 H44A 3.3822 no 2_755
C15 H4 2.8593 no 3_866
C15 H37A 3.5007 no 3_866
C15 H44B 3.4297 no 2_755
C16 H35 2.9620 no 3_756
C17 H35 2.8148 no 3_756
C18 H21 3.3699 no 2_745
C19 H21 3.0429 no 2_745
C19 H45 3.2933 no 2_655
C20 H45 3.5971 no 2_655
C21 H22C 3.5162 no 2_755
C22 H1 3.4570 no 2_745
C22 H21 3.1828 no 2_745
C22 H37C 3.5796 no 4_554
C22 H44C 3.4659 no .
C23 H14 3.1324 no 3_766
C23 H37A 3.0545 no 3_756
C23 H37B 3.0730 no 3_756
C24 H13 3.5075 no 3_766
C24 H14 2.8633 no 3_766
C24 H37A 3.1374 no 3_756
C25 H13 2.9349 no 3_766
C25 H14 3.2517 no 3_766
C25 H15B 3.2050 no 1_445
C25 H15C 3.4507 no 1_445
C26 H10 3.1555 no 3_756
C26 H13 3.3663 no 3_766
C26 H44A 3.0323 no 4_555
C27 H10 3.2679 no 1_455
C27 H11 3.0666 no 1_455
C27 H15C 3.3488 no 1_445
C27 H44A 2.9924 no 2_645
C28 H11 3.3413 no 1_455
C28 H13 3.2709 no 3_766
C28 H15C 2.8730 no 1_445
C29 H11 3.4249 no 1_455
C29 H15C 3.2537 no 1_445
C29 H37B 3.5003 no 3_756
C30 H13 3.1738 no 1_445
C30 H13 2.7903 no 3_766
C30 H15B 3.2651 no 1_445
C30 H15C 3.0041 no 1_445
C31 H14 3.1968 no 3_766
C31 H22A 3.5803 no 4_555
C31 H22B 3.5184 no 4_555
C31 H37A 3.0295 no 3_756
C32 H14 2.9767 no 3_766
C32 H22A 3.5826 no 4_555
C32 H22B 3.1927 no 4_555
C33 H22A 3.3414 no 4_555
C33 H22B 3.2436 no 4_555
C33 H22C 3.0719 no 4_555
C34 H17 3.4835 no 3_756
C34 H22A 3.0258 no 4_555
C34 H22B 3.5976 no 4_555
C34 H22C 3.0888 no 4_555
C35 H17 3.2231 no 3_756
C35 H22A 3.0391 no 4_555
C35 H33 3.4391 no 3_756
C36 H22A 3.3236 no 4_555
C36 H33 3.4874 no 3_756
C36 H37A 3.1514 no 3_756
C37 H15A 3.1172 no 3_866
C37 H22C 3.4116 no 4_555
C37 H23 2.9331 no 3_756
C38 H11 3.1633 no 1_455
C38 H18 3.5677 no .
C39 H5 3.4320 no .
C39 H11 2.7055 no 1_455
C39 H18 3.4960 no .
C40 H11 3.3731 no 1_455
C40 H18 3.2784 no .
C40 H45 3.0473 no 2_655
C41 H18 3.0459 no .
C41 H45 3.1807 no 2_655
C42 H18 3.0854 no .
C43 H18 3.3552 no .
C43 H37B 3.5168 no 3_756
C44 H15C 3.4043 no 2_745
C44 H22B 3.5789 no .
C44 H43 3.5921 no 2_655
C44 H45 3.5449 no 2_655
C45 H40 3.0118 no 2_645
H1 Cl1 2.9965 no 1_655
H1 O2 3.3882 no 2_755
H1 C22 3.4570 no 2_755
H1 H22B 3.0430 no 2_755
H1 H22C 3.4194 no 2_755
H1 H35 3.3744 no 3_756
H1 H36 3.5309 no 3_756
H4 O1 2.8362 no 3_866
H4 C15 2.8593 no 3_866
H4 H15A 2.4556 no 3_866
H4 H15B 2.8842 no 3_866
H4 H32 3.0957 no 3_766
H4 H39 2.9740 no 3_766
H5 Cl2 3.2681 no 2_655
H5 C39 3.4320 no .
H5 H15A 3.4215 no 1_455
H5 H32 3.5595 no .
H5 H37C 3.2301 no 3_766
H5 H39 2.9209 no .
H10 Cl1 3.1152 no 1_655
H10 Cl3 3.5810 no 1_655
H10 C26 3.1555 no 3_756
H10 C27 3.2679 no 1_655
H10 H15B 3.4046 no 3_866
H10 H26 2.9738 no 3_756
H10 H27 3.1562 no 1_655
H10 H36 2.7668 no 3_756
H11 Cl3 3.5804 no 1_655
H11 C27 3.0666 no 1_655
H11 C28 3.3413 no 1_655
H11 C29 3.4249 no 1_655
H11 C38 3.1633 no 1_655
H11 C39 2.7055 no 1_655
H11 C40 3.3731 no 1_655
H11 H27 2.8581 no 1_655
H11 H39 2.5046 no 1_655
H11 H40 3.5834 no 1_655
H13 C24 3.5075 no 3_766
H13 C25 2.9349 no 3_766
H13 C26 3.3663 no 3_766
H13 C28 3.2709 no 3_766
H13 C30 3.1738 no 1_665
H13 C30 2.7903 no 3_766
H13 H44A 3.1262 no 2_755
H14 C23 3.1324 no 3_766
H14 C24 2.8633 no 3_766
H14 C25 3.2517 no 3_766
H14 C31 3.1968 no 3_766
H14 C32 2.9767 no 3_766
H14 H22B 3.1559 no 2_755
H14 H23 3.3891 no 3_766
H14 H32 2.4831 no 3_766
H15A C4 3.0256 no 3_866
H15A C5 3.5416 no 1_655
H15A C37 3.1172 no 3_866
H15A H4 2.4556 no 3_866
H15A H5 3.4215 no 1_655
H15A H37A 2.6406 no 3_866
H15A H37B 2.8623 no 3_866
H15A H37C 3.3847 no 3_866
H15B C9 3.2390 no 3_866
H15B C10 3.1199 no 3_866
H15B C11 3.3851 no 3_866
H15B C14 3.5545 no 3_866
H15B C25 3.2050 no 1_665
H15B C30 3.2651 no 1_665
H15B H4 2.8842 no 3_866
H15B H10 3.4046 no 3_866
H15B H36 3.4983 no 1_665
H15C C25 3.4507 no 1_665
H15C C27 3.3488 no 1_665
H15C C28 2.8730 no 1_665
H15C C29 3.2537 no 1_665
H15C C30 3.0041 no 1_665
H15C C44 3.4043 no 2_755
H15C H43 3.3304 no 1_665
H15C H44A 2.9801 no 2_755
H15C H44B 2.9187 no 2_755
H17 O3 2.7921 no 3_756
H17 C34 3.4835 no 3_756
H17 C35 3.2231 no 3_756
H17 H23 2.8300 no .
H17 H32 3.5379 no .
H17 H35 2.4681 no 3_756
H18 C38 3.5677 no .
H18 C39 3.4960 no .
H18 C40 3.2784 no .
H18 C41 3.0459 no .
H18 C42 3.0854 no .
H18 C43 3.3552 no .
H18 H21 3.3003 no 2_745
H18 H42 3.4699 no .
H20 Cl1 3.3247 no 2_655
H20 O3 3.4820 no 4_554
H21 O2 2.6576 no 2_755
H21 C18 3.3699 no 2_755
H21 C19 3.0429 no 2_755
H21 C22 3.1828 no 2_755
H21 H18 3.3003 no 2_755
H21 H22B 3.4805 no 2_755
H21 H22C 2.8498 no 2_755
H22A Cl1 2.9914 no 2_655
H22A O3 3.5570 no 4_554
H22A C31 3.5803 no 4_554
H22A C32 3.5826 no 4_554
H22A C33 3.3414 no 4_554
H22A C34 3.0258 no 4_554
H22A C35 3.0391 no 4_554
H22A C36 3.3236 no 4_554
H22A H26 3.1376 no 4_554
H22A H35 3.4047 no 4_554
H22A H45 3.3346 no 2_655
H22B C1 3.0042 no 2_745
H22B C2 3.0606 no 2_745
H22B C9 3.2319 no 2_745
H22B C14 3.2732 no 2_745
H22B C31 3.5184 no 4_554
H22B C32 3.1927 no 4_554
H22B C33 3.2436 no 4_554
H22B C34 3.5976 no 4_554
H22B C44 3.5789 no .
H22B H1 3.0430 no 2_745
H22B H14 3.1559 no 2_745
H22B H21 3.4805 no 2_745
H22B H26 3.4385 no 4_554
H22B H32 3.4721 no 4_554
H22B H33 3.5532 no 4_554
H22B H44A 3.2434 no .
H22B H44C 3.0899 no .
H22C O3 3.3221 no 4_554
H22C C1 3.2934 no 2_745
H22C C7 3.3362 no 2_745
H22C C21 3.5162 no 2_745
H22C C33 3.0719 no 4_554
H22C C34 3.0888 no 4_554
H22C C37 3.4116 no 4_554
H22C H1 3.4194 no 2_745
H22C H21 2.8498 no 2_745
H22C H33 3.1792 no 4_554
H22C H37C 2.6736 no 4_554
H23 O3 2.6787 no 3_756
H23 C37 2.9331 no 3_756
H23 H14 3.3891 no 3_766
H23 H17 2.8300 no .
H23 H37A 2.8592 no 3_756
H23 H37B 2.7600 no 3_756
H26 Cl1 3.1766 no 3_656
H26 H10 2.9738 no 3_756
H26 H22A 3.1376 no 4_555
H26 H22B 3.4385 no 4_555
H26 H44A 2.9884 no 4_555
H27 Cl3 2.9852 no .
H27 O4 3.5036 no 2_645
H27 C11 3.5559 no 1_455
H27 H10 3.1562 no 1_455
H27 H11 2.8581 no 1_455
H27 H44A 2.9358 no 2_645
H27 H45 3.4251 no .
H32 C2 3.4619 no 3_766
H32 C3 2.8434 no 3_766
H32 C4 2.7554 no 3_766
H32 C5 3.0649 no .
H32 C6 3.4352 no .
H32 C8 3.5790 no .
H32 C8 3.3132 no 3_766
H32 C14 3.3650 no 3_766
H32 H4 3.0957 no 3_766
H32 H5 3.5595 no .
H32 H14 2.4831 no 3_766
H32 H17 3.5379 no .
H32 H22B 3.4721 no 4_555
H33 C3 3.5493 no .
H33 C3 3.4044 no 3_766
H33 C5 3.5524 no 3_766
H33 C6 3.2133 no 3_766
H33 C8 3.0967 no .
H33 C8 2.9069 no 3_766
H33 C35 3.4391 no 3_756
H33 C36 3.4874 no 3_756
H33 H22B 3.5532 no 4_555
H33 H22C 3.1792 no 4_555
H35 Cl1 3.3120 no 3_656
H35 C1 3.0673 no 3_756
H35 C6 3.1837 no 3_756
H35 C7 2.7321 no 3_756
H35 C16 2.9620 no 3_756
H35 C17 2.8148 no 3_756
H35 H1 3.3744 no 3_756
H35 H17 2.4681 no 3_756
H35 H22A 3.4047 no 4_555
H36 Cl1 3.5521 no 3_656
H36 C1 3.3015 no 3_756
H36 C2 3.1542 no 3_756
H36 C3 3.5334 no 3_756
H36 C9 3.5773 no 3_756
H36 C10 3.3730 no 3_756
H36 H1 3.5309 no 3_756
H36 H10 2.7668 no 3_756
H36 H15B 3.4983 no 1_445
H36 H37A 3.1736 no 3_756
H37A C4 3.5580 no .
H37A C15 3.5007 no 3_866
H37A C23 3.0545 no 3_756
H37A C24 3.1374 no 3_756
H37A C31 3.0295 no 3_756
H37A C36 3.1514 no 3_756
H37A H15A 2.6406 no 3_866
H37A H23 2.8592 no 3_756
H37A H36 3.1736 no 3_756
H37B Cl2 3.0810 no 4_655
H37B C23 3.0730 no 3_756
H37B C29 3.5003 no 3_756
H37B C43 3.5168 no 3_756
H37B H15A 2.8623 no 3_866
H37B H23 2.7600 no 3_756
H37B H43 3.1891 no 3_756
H37C Cl2 2.9843 no 4_655
H37C C5 3.2261 no 3_766
H37C C6 3.4681 no 3_766
H37C C22 3.5796 no 4_555
H37C H5 3.2301 no 3_766
H37C H15A 3.3847 no 3_866
H37C H22C 2.6736 no 4_555
H39 O1 2.6718 no 1_455
H39 C4 3.5630 no 3_766
H39 C5 3.5320 no .
H39 C11 3.2288 no 1_455
H39 C12 3.4293 no 1_455
H39 H4 2.9740 no 3_766
H39 H5 2.9209 no .
H39 H11 2.5046 no 1_455
H40 Cl2 3.1012 no 2_655
H40 Cl3 3.3732 no 2_655
H40 C45 3.0118 no 2_655
H40 H11 3.5834 no 1_455
H40 H42 3.4696 no 2_655
H40 H45 2.4706 no 2_655
H42 Cl3 3.3948 no 2_645
H42 H18 3.4699 no .
H42 H40 3.4696 no 2_645
H43 O4 3.3516 no 2_645
H43 C44 3.5921 no 2_645
H43 H15C 3.3304 no 1_445
H43 H37B 3.1891 no 3_756
H43 H44A 3.5455 no 2_645
H43 H44B 3.2791 no 2_645
H44A O2 3.5841 no .
H44A C12 3.2034 no 2_745
H44A C13 2.9841 no 2_745
H44A C14 3.3822 no 2_745
H44A C26 3.0323 no 4_554
H44A C27 2.9924 no 2_655
H44A H13 3.1262 no 2_745
H44A H15C 2.9801 no 2_745
H44A H22B 3.2434 no .
H44A H26 2.9884 no 4_554
H44A H27 2.9358 no 2_655
H44A H43 3.5455 no 2_655
H44A H45 3.5166 no 2_655
H44B O1 3.0462 no 2_745
H44B C11 3.3710 no 2_745
H44B C12 3.0142 no 2_745
H44B C13 3.4831 no 2_745
H44B C15 3.4297 no 2_745
H44B H15C 2.9187 no 2_745
H44B H43 3.2791 no 2_655
H44C O2 2.8680 no .
H44C C9 3.5919 no 2_745
H44C C10 3.4171 no 2_745
H44C C11 3.3171 no 2_745
H44C C12 3.3699 no 2_745
H44C C13 3.5489 no 2_745
H44C C22 3.4659 no .
H44C H22B 3.0899 no .
H45 O2 3.4170 no 2_645
H45 O4 2.5067 no 2_645
H45 C19 3.2933 no 2_645
H45 C20 3.5971 no 2_645
H45 C40 3.0473 no 2_645
H45 C41 3.1807 no 2_645
H45 C44 3.5449 no 2_645
H45 H22A 3.3346 no 2_645
H45 H27 3.4251 no .
H45 H40 2.4706 no 2_645
H45 H44A 3.5166 no 2_645

loop_
_geom_torsion_atom_site_label_1
_geom_torsion_atom_site_label_2
_geom_torsion_atom_site_label_3
_geom_torsion_atom_site_label_4
_geom_torsion
_geom_torsion_publ_flag
_geom_torsion_site_symmetry_1
_geom_torsion_site_symmetry_3
_geom_torsion_site_symmetry_4
C15 O1 C12 C11 172.5(3) no . . .
C15 O1 C12 C13 -5.4(4) no . . .
C22 O2 C19 C18 -176.4(3) no . . .
C22 O2 C19 C20 2.7(5) no . . .
C37 O3 C34 C33 3.9(4) no . . .
C37 O3 C34 C35 -175.7(3) no . . .
C44 O4 C41 C40 179.5(3) no . . .
C44 O4 C41 C42 -1.2(5) no . . .
C2 C1 C7 C6 3.5(5) no . . .
C2 C1 C7 C16 -174.8(3) no . . .
C7 C1 C2 C3 2.8(4) no . . .
C7 C1 C2 C9 -176.3(3) no . . .
C1 C2 C3 C4 172.5(3) no . . .
C1 C2 C3 C8 -6.2(4) no . . .
C1 C2 C9 C10 -46.0(4) no . . .
C1 C2 C9 C14 130.3(3) no . . .
C3 C2 C9 C10 135.0(3) no . . .
C3 C2 C9 C14 -48.8(4) no . . .
C9 C2 C3 C4 -8.4(4) no . . .
C9 C2 C3 C8 172.9(3) no . . .
C2 C3 C4 C5 176.9(3) no . . 3_766
C2 C3 C8 C6 3.4(4) no . . .
C2 C3 C8 C8 -176.6(3) no . . 3_766
C4 C3 C8 C6 -175.3(3) no . . .
C4 C3 C8 C8 4.7(4) no . . 3_766
C8 C3 C4 C5 -4.4(4) no . . 3_766
C3 C4 C5 C6 -0.7(5) no . 3_766 3_766
C4 C5 C6 C7 176.8(3) no 3_766 . .
C4 C5 C6 C8 -5.4(4) no 3_766 . .
C5 C6 C7 C1 171.6(3) no . . .
C5 C6 C7 C16 -10.2(5) no . . .
C5 C6 C8 C3 -175.0(3) no . . .
C5 C6 C8 C8 4.9(4) no . . 3_766
C7 C6 C8 C3 2.8(4) no . . .
C7 C6 C8 C8 -177.2(3) no . . 3_766
C8 C6 C7 C1 -6.2(4) no . . .
C8 C6 C7 C16 172.0(3) no . . .
C1 C7 C16 C17 132.2(3) no . . .
C1 C7 C16 C21 -43.3(4) no . . .
C6 C7 C16 C17 -46.1(4) no . . .
C6 C7 C16 C21 138.4(3) no . . .
C3 C8 C8 C6 -0.0(4) no . 3_766 3_766
C6 C8 C8 C3 0.0(4) no . 3_766 3_766
C2 C9 C10 C11 175.3(3) no . . .
C2 C9 C14 C13 -174.6(3) no . . .
C10 C9 C14 C13 1.9(4) no . . .
C14 C9 C10 C11 -1.2(4) no . . .
C9 C10 C11 C12 -0.4(5) no . . .
C10 C11 C12 O1 -176.6(3) no . . .
C10 C11 C12 C13 1.4(5) no . . .
O1 C12 C13 C14 177.0(3) no . . .
C11 C12 C13 C14 -0.8(5) no . . .
C12 C13 C14 C9 -0.9(5) no . . .
C7 C16 C17 C18 -176.3(3) no . . .
C7 C16 C21 C20 176.5(3) no . . .
C17 C16 C21 C20 0.9(5) no . . .
C21 C16 C17 C18 -0.6(5) no . . .
C16 C17 C18 C19 -0.8(5) no . . .
C17 C18 C19 O2 -178.9(3) no . . .
C17 C18 C19 C20 2.0(5) no . . .
O2 C19 C20 C21 179.2(3) no . . .
C18 C19 C20 C21 -1.7(5) no . . .
C19 C20 C21 C16 0.3(5) no . . .
C24 C23 C29 C28 0.2(5) no . . .
C24 C23 C29 C38 178.3(3) no . . .
C29 C23 C24 C25 -2.9(4) no . . .
C29 C23 C24 C31 178.5(3) no . . .
C23 C24 C25 C26 -173.9(3) no . . .
C23 C24 C25 C30 2.8(4) no . . .
C23 C24 C31 C32 46.6(4) no . . .
C23 C24 C31 C36 -132.5(3) no . . .
C25 C24 C31 C32 -132.0(3) no . . .
C25 C24 C31 C36 48.9(4) no . . .
C31 C24 C25 C26 4.7(5) no . . .
C31 C24 C25 C30 -178.5(3) no . . .
C24 C25 C26 C27 -179.7(3) no . . 3_656
C24 C25 C30 C28 -0.3(4) no . . .
C24 C25 C30 C30 -179.2(3) no . . 3_656
C26 C25 C30 C28 176.6(3) no . . .
C26 C25 C30 C30 -2.3(4) no . . 3_656
C30 C25 C26 C27 3.5(4) no . . 3_656
C25 C26 C27 C28 -1.2(5) no . 3_656 3_656
C26 C27 C28 C29 -177.6(3) no 3_656 . .
C26 C27 C28 C30 2.3(4) no 3_656 . .
C27 C28 C29 C23 -177.7(3) no . . .
C27 C28 C29 C38 4.3(4) no . . .
C27 C28 C30 C25 177.7(3) no . . .
C27 C28 C30 C30 -3.3(4) no . . 3_656
C29 C28 C30 C25 -2.4(4) no . . .
C29 C28 C30 C30 176.6(3) no . . 3_656
C30 C28 C29 C23 2.5(4) no . . .
C30 C28 C29 C38 -175.6(3) no . . .
C23 C29 C38 C39 -73.2(4) no . . .
C23 C29 C38 C43 105.8(4) no . . .
C28 C29 C38 C39 104.8(3) no . . .
C28 C29 C38 C43 -76.1(4) no . . .
C25 C30 C30 C28 -1.0(4) no . 3_656 3_656
C28 C30 C30 C25 1.0(4) no . 3_656 3_656
C24 C31 C32 C33 178.1(3) no . . .
C24 C31 C36 C35 -177.9(3) no . . .
C32 C31 C36 C35 3.0(4) no . . .
C36 C31 C32 C33 -2.7(5) no . . .
C31 C32 C33 C34 0.1(5) no . . .
C32 C33 C34 O3 -177.2(3) no . . .
C32 C33 C34 C35 2.4(5) no . . .
O3 C34 C35 C36 177.5(3) no . . .
C33 C34 C35 C36 -2.1(5) no . . .
C34 C35 C36 C31 -0.6(5) no . . .
C29 C38 C39 C40 -178.4(3) no . . .
C29 C38 C43 C42 -179.3(3) no . . .
C39 C38 C43 C42 -0.2(5) no . . .
C43 C38 C39 C40 2.5(5) no . . .
C38 C39 C40 C41 -3.5(5) no . . .
C39 C40 C41 O4 -178.5(3) no . . .
C39 C40 C41 C42 2.2(5) no . . .
O4 C41 C42 C43 -179.2(3) no . . .
C40 C41 C42 C43 0.1(5) no . . .
C41 C42 C43 C38 -1.1(5) no . . .
